data_7202764
loop_
_publ_author_name
'Wang, Jing'
'Ding, Liyu'
'Yang, Caiqin'

_publ_section_title
;
 Three concomitant polymorphs of 1?:?1
 4,4?-dihydroxybenzophenone/1,2-bis(4-pyridyl)-ethylene: applications
 of hydrothermal method in searching polymorphs
;
_journal_issue 7
_journal_name_full CrystEngComm
_journal_page_first 591
_journal_paper_doi 10.1039/b701746d
_journal_volume 9
_journal_year 2007
_chemical_formula_sum 'C25 H20 N2 O3'
_chemical_formula_weight 396.43
_chemical_name_systematic
;
?
;
_space_group_IT_number 13
_symmetry_cell_setting monoclinic
_symmetry_space_group_name_Hall '-P 2yc'
_symmetry_space_group_name_H-M 'P 1 2/c 1'
_atom_sites_solution_hydrogens geom
_atom_sites_solution_primary direct
_atom_sites_solution_secondary difmap
_audit_creation_method SHELXL-97
_cell_angle_alpha 90.00
_cell_angle_beta 96.236(4)
_cell_angle_gamma 90.00
_cell_formula_units_Z 4
_cell_length_a 18.9100(16)
_cell_length_b 5.9777(6)
_cell_length_c 17.2465(17)
_cell_measurement_temperature 90(1)
_cell_volume 1938.0(3)
_computing_cell_refinement SMART
_computing_data_collection SMART
_computing_data_reduction SAINT
_computing_molecular_graphics XP
_computing_publication_material XCIF
_computing_structure_refinement 'SHELXL-97 (Sheldrick, 1997)'
_computing_structure_solution 'SHELXS-97 (Sheldrick, 1990)'
_diffrn_ambient_temperature 90(1)
_diffrn_measured_fraction_theta_full 0.871
_diffrn_measured_fraction_theta_max 0.871
_diffrn_measurement_device_type 'SMART CCD 1000'
_diffrn_radiation_monochromator graphite
_diffrn_radiation_source 'fine-focus sealed tube'
_diffrn_radiation_type MoK\a
_diffrn_radiation_wavelength 0.71073
_diffrn_reflns_av_R_equivalents 0.0468
_diffrn_reflns_av_sigmaI/netI 0.0484
_diffrn_reflns_limit_h_max 25
_diffrn_reflns_limit_h_min -26
_diffrn_reflns_limit_k_max 8
_diffrn_reflns_limit_k_min -8
_diffrn_reflns_limit_l_max 23
_diffrn_reflns_limit_l_min -16
_diffrn_reflns_number 17139
_diffrn_reflns_theta_full 32.21
_diffrn_reflns_theta_max 32.21
_diffrn_reflns_theta_min 1.08
_exptl_absorpt_coefficient_mu 0.090
_exptl_crystal_colour yellow
_exptl_crystal_density_diffrn 1.359
_exptl_crystal_density_method 'not measured'
_exptl_crystal_description prismatic
_exptl_crystal_F_000 832
_exptl_crystal_size_max 0.48
_exptl_crystal_size_mid 0.24
_exptl_crystal_size_min 0.20
_refine_diff_density_max 0.486
_refine_diff_density_min -0.512
_refine_diff_density_rms 0.098
_refine_ls_extinction_coef 0.024(2)
_refine_ls_extinction_expression Fc^*^=kFc[1+0.001xFc^2^\l^3^/sin(2\q)]^-1/4^
_refine_ls_extinction_method SHELXL
_refine_ls_goodness_of_fit_ref 1.002
_refine_ls_hydrogen_treatment mixed
_refine_ls_matrix_type full
_refine_ls_number_parameters 367
_refine_ls_number_reflns 5965
_refine_ls_number_restraints 0
_refine_ls_restrained_S_all 1.002
_refine_ls_R_factor_all 0.0743
_refine_ls_R_factor_gt 0.0495
_refine_ls_shift/su_max 0.000
_refine_ls_shift/su_mean 0.000
_refine_ls_structure_factor_coef Fsqd
_refine_ls_weighting_details 'calc w=1/[\s^2^(Fo^2^)+(0.0680P)^2^+0.4249P] where P=(Fo^2^+2Fc^2^)/3'
_refine_ls_weighting_scheme calc
_refine_ls_wR_factor_gt 0.1178
_refine_ls_wR_factor_ref 0.1337
_reflns_number_gt 4270
_reflns_number_total 5965
_reflns_threshold_expression >2sigma(I)
_cod_data_source_file b701746d.txt
_cod_data_source_block p2c
_cod_original_sg_symbol_H-M P2/c
_cod_database_code 7202764

loop_
_symmetry_equiv_pos_as_xyz
'x, y, z'
'-x, y, -z+1/2'
'-x, -y, -z'
'x, -y, z-1/2'

loop_
_atom_site_label
_atom_site_type_symbol
_atom_site_fract_x
_atom_site_fract_y
_atom_site_fract_z
_atom_site_U_iso_or_equiv
_atom_site_adp_type
_atom_site_occupancy
_atom_site_symmetry_multiplicity
_atom_site_calc_flag
_atom_site_refinement_flags
_atom_site_disorder_assembly
_atom_site_disorder_group
O1 O 0.25824(5) 0.68587(16) 0.36289(6) 0.0221(2) Uani 1 1 d . . .
O2 O 0.5000 1.2719(2) 0.2500 0.0383(4) Uani 1 2 d S . .
O3 O 0.23740(5) 0.28203(16) 0.13526(6) 0.0256(2) Uani 1 1 d . . .
O4 O 0.00873(18) -0.3204(3) 0.27159(14) 0.0371(8) Uani 0.50 1 d P . .
H2 H 0.2687(11) 0.165(4) 0.1245(12) 0.056(6) Uiso 1 1 d . . .
C1 C 0.40292(6) 1.0713(2) 0.33378(8) 0.0186(2) Uani 1 1 d . . .
C2 C 0.34336(6) 0.9846(2) 0.36271(7) 0.0189(3) Uani 1 1 d . . .
H2A H 0.3179(8) 1.072(3) 0.3998(9) 0.024(4) Uiso 1 1 d . . .
C3 C 0.31819(6) 0.7738(2) 0.33842(7) 0.0168(2) Uani 1 1 d . . .
C4 C 0.35483(6) 0.6480(2) 0.28738(7) 0.0171(2) Uani 1 1 d . . .
H4A H 0.3363(8) 0.505(3) 0.2699(9) 0.019(4) Uiso 1 1 d . . .
C5 C 0.41590(6) 0.7348(2) 0.26029(7) 0.0160(2) Uani 1 1 d . . .
H5A H 0.4402(7) 0.645(3) 0.2243(8) 0.018(4) Uiso 1 1 d . . .
C6 C 0.44042(6) 0.9487(2) 0.28230(7) 0.0164(2) Uani 1 1 d . . .
C7 C 0.5000 1.0662(3) 0.2500 0.0205(4) Uani 1 2 d S . .
C8 C 0.05974(6) 0.2167(2) 0.19365(7) 0.0174(2) Uani 1 1 d . . .
H8A H 0.0170(7) 0.306(2) 0.1902(8) 0.016(4) Uiso 1 1 d . . .
C9 C 0.11896(7) 0.3098(2) 0.16501(8) 0.0192(3) Uani 1 1 d . . .
H9A H 0.1173(8) 0.458(3) 0.1415(9) 0.019(4) Uiso 1 1 d . . .
C10 C 0.18197(6) 0.1871(2) 0.16644(7) 0.0183(2) Uani 1 1 d . . .
C11 C 0.18574(7) -0.0274(2) 0.19884(7) 0.0188(3) Uani 1 1 d . . .
H11A H 0.2307(8) -0.115(3) 0.2017(9) 0.024(4) Uiso 1 1 d . . .
C12 C 0.12636(7) -0.1186(2) 0.22673(8) 0.0206(3) Uani 1 1 d . . .
H12A H 0.1289(8) -0.268(3) 0.2482(10) 0.031(4) Uiso 1 1 d . . .
C13 C 0.06222(7) 0.0004(2) 0.22429(7) 0.0189(3) Uani 1 1 d . . .
C14 C 0.0000 -0.1170(3) 0.2500 0.0353(5) Uani 1 2 d S . .
C15 C 0.30037(7) 0.7584(2) 0.05883(8) 0.0212(3) Uani 1 1 d . . .
H15A H 0.2503(8) 0.723(3) 0.0601(9) 0.024(4) Uiso 1 1 d . . .
C16 C 0.34461(6) 0.6048(2) 0.02814(8) 0.0196(3) Uani 1 1 d . . .
H16A H 0.3243(8) 0.461(3) 0.0083(9) 0.024(4) Uiso 1 1 d . . .
C17 C 0.41678(6) 0.6554(2) 0.02740(7) 0.0168(2) Uani 1 1 d . . .
C18 C 0.43994(6) 0.8626(2) 0.05773(7) 0.0187(3) Uani 1 1 d . . .
H18A H 0.4905(8) 0.910(3) 0.0588(9) 0.028(4) Uiso 1 1 d . . .
C19 C 0.39176(7) 1.0071(2) 0.08593(8) 0.0197(3) Uani 1 1 d . . .
H19A H 0.4059(7) 1.151(3) 0.1074(8) 0.019(4) Uiso 1 1 d . . .
C20 C 0.46435(6) 0.4944(2) -0.00471(7) 0.0181(2) Uani 1 1 d . . .
H20A H 0.4413(8) 0.378(3) -0.0361(9) 0.026(4) Uiso 1 1 d . . .
C21 C 0.16343(8) 1.2139(2) 0.38719(8) 0.0261(3) Uani 1 1 d . . .
H21A H 0.1909(9) 1.250(3) 0.3449(10) 0.038(5) Uiso 1 1 d . . .
C22 C 0.11423(9) 1.3644(3) 0.40920(11) 0.0410(4) Uani 1 1 d . . .
H22A H 0.1085(10) 1.504(3) 0.3805(12) 0.049(6) Uiso 1 1 d . . .
C23 C 0.07386(8) 1.3106(3) 0.46961(13) 0.0504(6) Uani 1 1 d . . .
C24 C 0.08796(8) 1.1055(3) 0.50588(10) 0.0407(5) Uani 1 1 d . . .
H24A H 0.0632(10) 1.061(3) 0.5476(12) 0.052(6) Uiso 1 1 d . . .
C25 C 0.13791(7) 0.9628(3) 0.47992(8) 0.0239(3) Uani 1 1 d . . .
H25A H 0.1490(9) 0.818(3) 0.5033(10) 0.032(4) Uiso 1 1 d . . .
C26' C 0.02207(12) 1.5039(4) 0.47167(14) 0.0134(4) Uani 0.50 1 d P . .
H26A H 0.0084(9) 1.635(3) 0.4331(11) 0.042(5) Uiso 1 1 d . . .
C26 C 0.01659(14) 1.4110(4) 0.51588(16) 0.0199(5) Uani 0.50 1 d P . .
N1 N 0.32251(6) 0.95824(19) 0.08693(6) 0.0204(2) Uani 1 1 d . . .
N2 N 0.17545(5) 1.01353(18) 0.42074(6) 0.0184(2) Uani 1 1 d . . .
H1A H 0.4196(8) 1.217(3) 0.3499(9) 0.024(4) Uiso 1 1 d . . .
H1 H 0.2335(11) 0.804(4) 0.3861(12) 0.059(6) Uiso 1 1 d . . .

loop_
_atom_site_aniso_label
_atom_site_aniso_U_11
_atom_site_aniso_U_22
_atom_site_aniso_U_33
_atom_site_aniso_U_23
_atom_site_aniso_U_13
_atom_site_aniso_U_12
O1 0.0192(4) 0.0192(5) 0.0301(5) 0.0029(4) 0.0125(4) 0.0024(3)
O2 0.0324(8) 0.0127(7) 0.0737(12) 0.000 0.0231(8) 0.000
O3 0.0194(5) 0.0212(5) 0.0388(6) 0.0032(4) 0.0155(4) 0.0001(4)
O4 0.0328(17) 0.0157(8) 0.067(2) 0.0093(9) 0.0261(18) 0.0036(9)
C1 0.0172(5) 0.0155(6) 0.0230(6) -0.0029(5) 0.0015(5) 0.0023(4)
C2 0.0177(6) 0.0199(6) 0.0197(6) -0.0033(5) 0.0042(5) 0.0045(5)
C3 0.0156(5) 0.0173(6) 0.0181(6) 0.0041(4) 0.0041(4) 0.0032(4)
C4 0.0180(6) 0.0132(5) 0.0207(6) 0.0006(4) 0.0053(4) 0.0018(4)
C5 0.0169(5) 0.0141(5) 0.0176(6) 0.0006(4) 0.0046(4) 0.0029(4)
C6 0.0147(5) 0.0142(5) 0.0206(6) 0.0008(4) 0.0032(4) 0.0024(4)
C7 0.0184(8) 0.0135(8) 0.0303(10) 0.000 0.0056(7) 0.000
C8 0.0173(6) 0.0181(6) 0.0176(6) 0.0006(4) 0.0051(4) 0.0023(4)
C9 0.0204(6) 0.0169(6) 0.0213(6) 0.0042(5) 0.0068(5) 0.0026(5)
C10 0.0170(6) 0.0194(6) 0.0193(6) 0.0009(5) 0.0061(4) -0.0003(4)
C11 0.0195(6) 0.0199(6) 0.0177(6) 0.0015(5) 0.0051(5) 0.0049(5)
C12 0.0266(6) 0.0146(6) 0.0221(6) 0.0018(5) 0.0090(5) 0.0036(5)
C13 0.0209(6) 0.0153(6) 0.0222(6) -0.0019(5) 0.0103(5) -0.0005(4)
C14 0.0331(11) 0.0147(9) 0.0636(15) 0.000 0.0300(11) 0.000
C15 0.0146(6) 0.0242(6) 0.0253(7) 0.0044(5) 0.0038(5) 0.0007(5)
C16 0.0164(6) 0.0196(6) 0.0230(6) 0.0026(5) 0.0029(5) -0.0009(5)
C17 0.0155(5) 0.0198(6) 0.0152(5) 0.0037(4) 0.0028(4) 0.0009(4)
C18 0.0154(5) 0.0229(6) 0.0182(6) 0.0020(5) 0.0042(4) -0.0022(5)
C19 0.0202(6) 0.0200(6) 0.0196(6) 0.0020(5) 0.0050(5) -0.0012(5)
C20 0.0168(6) 0.0191(6) 0.0187(6) 0.0010(5) 0.0032(4) 0.0000(4)
C21 0.0319(7) 0.0215(7) 0.0241(7) -0.0013(5) -0.0014(6) 0.0016(5)
C22 0.0367(9) 0.0233(7) 0.0573(11) -0.0163(7) -0.0217(8) 0.0131(6)
C23 0.0141(6) 0.0542(11) 0.0803(14) -0.0539(11) -0.0064(7) 0.0082(7)
C24 0.0190(7) 0.0656(12) 0.0405(9) -0.0356(9) 0.0162(6) -0.0153(7)
C25 0.0206(6) 0.0316(7) 0.0202(6) -0.0054(5) 0.0061(5) -0.0070(5)
C26' 0.0132(11) 0.0133(10) 0.0142(11) 0.0001(9) 0.0040(9) 0.0014(9)
C26 0.0193(13) 0.0217(13) 0.0193(14) -0.0044(11) 0.0037(9) -0.0026(11)
N1 0.0181(5) 0.0218(5) 0.0221(5) 0.0040(4) 0.0060(4) 0.0018(4)
N2 0.0180(5) 0.0201(5) 0.0179(5) -0.0012(4) 0.0053(4) 0.0023(4)

loop_
_atom_type_symbol
_atom_type_description
_atom_type_scat_dispersion_real
_atom_type_scat_dispersion_imag
_atom_type_scat_source
C C 0.0033 0.0016 'International Tables Vol C Tables 4.2.6.8 and 6.1.1.4'
H H 0.0000 0.0000 'International Tables Vol C Tables 4.2.6.8 and 6.1.1.4'
N N 0.0061 0.0033 'International Tables Vol C Tables 4.2.6.8 and 6.1.1.4'
O O 0.0106 0.0060 'International Tables Vol C Tables 4.2.6.8 and 6.1.1.4'

loop_
_geom_angle_atom_site_label_1
_geom_angle_atom_site_label_2
_geom_angle_atom_site_label_3
_geom_angle
_geom_angle_site_symmetry_1
_geom_angle_site_symmetry_3
_geom_angle_publ_flag
O4 O4 C14 72.19(11) 2 . ?
C2 C1 C6 121.39(12) . . ?
C1 C2 C3 119.70(11) . . ?
O1 C3 C2 121.69(11) . . ?
O1 C3 C4 118.39(11) . . ?
C2 C3 C4 119.91(11) . . ?
C5 C4 C3 119.80(11) . . ?
C4 C5 C6 120.82(11) . . ?
C5 C6 C1 118.32(11) . . ?
C5 C6 C7 124.94(11) . . ?
C1 C6 C7 116.52(11) . . ?
O2 C7 C6 118.20(7) . 2_655 ?
O2 C7 C6 118.20(7) . . ?
C6 C7 C6 123.59(15) 2_655 . ?
C9 C8 C13 120.71(11) . . ?
C8 C9 C10 120.19(12) . . ?
O3 C10 C9 117.97(11) . . ?
O3 C10 C11 122.36(11) . . ?
C9 C10 C11 119.67(11) . . ?
C12 C11 C10 119.56(11) . . ?
C11 C12 C13 121.51(12) . . ?
C8 C13 C12 118.32(11) . . ?
C8 C13 C14 123.92(12) . . ?
C12 C13 C14 117.65(12) . . ?
O4 C14 O4 35.6(2) 2 . ?
O4 C14 C13 116.50(17) 2 . ?
O4 C14 C13 117.22(17) . . ?
O4 C14 C13 117.22(17) 2 2 ?
O4 C14 C13 116.50(17) . 2 ?
C13 C14 C13 123.35(17) . 2 ?
N1 C15 C16 123.47(11) . . ?
C15 C16 C17 119.36(12) . . ?
C18 C17 C16 117.05(11) . . ?
C18 C17 C20 122.90(11) . . ?
C16 C17 C20 120.05(11) . . ?
C19 C18 C17 119.64(11) . . ?
N1 C19 C18 123.33(12) . . ?
C20 C20 C17 124.83(15) 3_665 . ?
N2 C21 C22 123.60(15) . . ?
C21 C22 C23 119.76(17) . . ?
C24 C23 C22 116.51(13) . . ?
C24 C23 C26' 138.96(19) . . ?
C22 C23 C26' 104.41(19) . . ?
C24 C23 C26 102.86(19) . . ?
C22 C23 C26 140.6(2) . . ?
C26' C23 C26 36.57(13) . . ?
C25 C24 C23 120.19(15) . . ?
N2 C25 C24 122.99(15) . . ?
C26 C26' C26 88.7(3) 3_586 . ?
C26 C26' C26' 45.1(2) 3_586 3_586 ?
C26 C26' C26' 43.7(2) . 3_586 ?
C26 C26' C23 160.5(3) 3_586 . ?
C26 C26' C23 72.7(3) . . ?
C26' C26' C23 116.2(3) 3_586 . ?
C26' C26 C26' 91.3(3) 3_586 . ?
C26' C26 C26 46.4(2) 3_586 3_586 ?
C26' C26 C26 44.9(2) . 3_586 ?
C26' C26 C23 161.0(3) 3_586 . ?
C26' C26 C23 70.7(3) . . ?
C26 C26 C23 115.4(3) 3_586 . ?
C15 N1 C19 117.13(11) . . ?
C21 N2 C25 116.90(12) . . ?

loop_
_geom_bond_atom_site_label_1
_geom_bond_atom_site_label_2
_geom_bond_distance
_geom_bond_site_symmetry_2
_geom_bond_publ_flag
O1 C3 1.3576(14) . ?
O2 C7 1.229(2) . ?
O3 C10 1.3535(14) . ?
O4 O4 0.781(5) 2 ?
O4 C14 1.277(3) . ?
C1 C2 1.3813(17) . ?
C1 C6 1.4019(16) . ?
C2 C3 1.3956(18) . ?
C3 C4 1.3975(17) . ?
C4 C5 1.3923(16) . ?
C5 C6 1.3986(17) . ?
C6 C7 1.4864(14) . ?
C7 C6 1.4864(14) 2_655 ?
C8 C9 1.3885(17) . ?
C8 C13 1.3957(17) . ?
C9 C10 1.3969(17) . ?
C10 C11 1.3977(17) . ?
C11 C12 1.3809(17) . ?
C12 C13 1.4026(17) . ?
C13 C14 1.4787(15) . ?
C14 O4 1.277(3) 2 ?
C14 C13 1.4787(15) 2 ?
C15 N1 1.3393(17) . ?
C15 C16 1.3854(18) . ?
C16 C17 1.3992(16) . ?
C17 C18 1.3965(18) . ?
C17 C20 1.4662(17) . ?
C18 C19 1.3817(18) . ?
C19 N1 1.3437(16) . ?
C20 C20 1.342(2) 3_665 ?
C21 N2 1.3389(17) . ?
C21 C22 1.377(2) . ?
C22 C23 1.394(3) . ?
C23 C24 1.389(3) . ?
C23 C26' 1.518(3) . ?
C23 C26 1.536(3) . ?
C24 C25 1.383(2) . ?
C25 N2 1.3397(16) . ?
C26' C26 0.935(3) 3_586 ?
C26' C26 0.958(3) . ?
C26' C26' 1.353(4) 3_586 ?
C26 C26' 0.935(3) 3_586 ?
C26 C26 1.324(6) 3_586 ?

loop_
_geom_hbond_atom_site_label_D
_geom_hbond_atom_site_label_H
_geom_hbond_atom_site_label_A
_geom_hbond_distance_DH
_geom_hbond_distance_HA
_geom_hbond_distance_DA
_geom_hbond_angle_DHA
_geom_hbond_site_symmetry_A
O1 H1 N2 0.96(2) 1.81(2) 2.7608(13) 171.6(19) .
O3 H2 N1 0.95(2) 1.77(2) 2.7060(14) 169.9(19) 1_545
